data_1561748
loop_
_publ_author_name
'Bykova, E.'
'Gou, H.'
'Bykov, M.'
'Hanfland, M.'
'Dubrovinsky, L.'
'Dubrovinskaia, N.'

_publ_section_title
;
 Crystal structures and compressibility of novel iron borides Fe2B7 and Fe
 B50 synthesized at high pressure and high temperature
;
_journal_name_full 'Journal of Solid State Chemistry'
_journal_page_first 102
_journal_page_last 109
_journal_paper_doi 10.1016/j.jssc.2015.06.040
_journal_volume 230
_journal_year 2015
_chemical_absolute_configuration .
_chemical_formula_moiety 'B50 Fe1.324'
_chemical_formula_sum 'B50 Fe1.324'
_chemical_formula_weight 614.4
_chemical_name_common 'Iron Boron (1.324/50)'
_chemical_name_systematic 'Iron Boron (1.324/50)'
_space_group_IT_number 134
_space_group_name_Hall '-P 4ac 2bc'
_space_group_name_H-M_alt 'P 42/n n m :2'
_symmetry_cell_setting tetragonal
_symmetry_Int_Tables_number 134
_symmetry_space_group_name_Hall '-P 4ac 2bc'
_symmetry_space_group_name_H-M 'P 42/n n m :2'
_cell_angle_alpha 90
_cell_angle_beta 90
_cell_angle_gamma 90
_cell_formula_units_Z 1
_cell_length_a 8.8178(2)
_cell_length_b 8.8178(2)
_cell_length_c 4.9820(2)
_cell_measurement_reflns_used 381
_cell_measurement_temperature 293
_cell_measurement_theta_max 19.14
_cell_measurement_theta_min 2.74
_cell_volume 387.37(2)
_computing_cell_refinement
;
CrysAlisPro, Agilent Technologies,
Version 1.171.37.35 (release 13-08-2014 CrysAlis171 .NET)
(compiled Aug 13 2014,18:06:01)
;
_computing_data_collection
;
CrysAlisPro, Agilent Technologies,
Version 1.171.37.35 (release 13-08-2014 CrysAlis171 .NET)
(compiled Aug 13 2014,18:06:01)
;
_computing_data_reduction
;
CrysAlisPro, Agilent Technologies,
Version 1.171.37.35 (release 13-08-2014 CrysAlis171 .NET)
(compiled Aug 13 2014,18:06:01)
;
_computing_structure_refinement 'Jana2006 (Petricek, 2014)'
_computing_structure_solution 'SHELXS-2013 (Sheldrick, 2013)'
_diffrn_ambient_pressure 9800000
_diffrn_ambient_temperature 293
_diffrn_detector 'MAR555 flatpanel detector'
_diffrn_measured_fraction_theta_full 0.93
_diffrn_measured_fraction_theta_max 0.7
_diffrn_measurement_device
;
customized omega-circle diffractometer
;
_diffrn_measurement_device_type 'ESRF, beamline ID09A diffractometer'
_diffrn_measurement_method '\w scans'
_diffrn_radiation_monochromator synchrotron
_diffrn_radiation_probe x-ray
_diffrn_radiation_source synchrotron
_diffrn_radiation_type synchrotron
_diffrn_radiation_wavelength 0.41441
_diffrn_reflns_av_R_equivalents 0.0346
_diffrn_reflns_av_unetI/netI 0.0314
_diffrn_reflns_limit_h_max 12
_diffrn_reflns_limit_h_min -12
_diffrn_reflns_limit_k_max 8
_diffrn_reflns_limit_k_min -6
_diffrn_reflns_limit_l_max 7
_diffrn_reflns_limit_l_min -6
_diffrn_reflns_number 912
_diffrn_reflns_theta_full 13.59
_diffrn_reflns_theta_max 19.16
_diffrn_reflns_theta_min 1.9
_diffrn_source synchrotron
_exptl_absorpt_coefficient_mu 0.297
_exptl_absorpt_correction_T_max 1
_exptl_absorpt_correction_T_min 0.164
_exptl_absorpt_correction_type multi-scan
_exptl_absorpt_process_details
;
CrysAlisPro, Agilent Technologies,
Version 1.171.37.35 (release 13-08-2014 CrysAlis171 .NET)
(compiled Aug 13 2014,18:06:01)
Empirical absorption correction using spherical harmonics,
 implemented in SCALE3 ABSPACK scaling algorithm.
;
_exptl_crystal_colour black
_exptl_crystal_density_diffrn 2.6331
_exptl_crystal_description plate
_exptl_crystal_F_000 284
_exptl_crystal_size_max 0.020
_exptl_crystal_size_mid 0.010
_exptl_crystal_size_min 0.005
_refine_diff_density_max 0.68
_refine_diff_density_min -0.58
_refine_ls_extinction_method none
_refine_ls_goodness_of_fit_gt 2.68
_refine_ls_goodness_of_fit_ref 2.58
_refine_ls_number_constraints 0
_refine_ls_number_parameters 32
_refine_ls_number_reflns 304
_refine_ls_number_restraints 0
_refine_ls_R_factor_all 0.0505
_refine_ls_R_factor_gt 0.0482
_refine_ls_shift/su_max 0.0002
_refine_ls_shift/su_mean 0.0000
_refine_ls_structure_factor_coef Fsqd
_refine_ls_weighting_details w=1/(\s^2^(I)+0.0004I^2^)
_refine_ls_weighting_scheme sigma
_refine_ls_wR_factor_gt 0.1155
_refine_ls_wR_factor_ref 0.1168
_reflns_number_gt 278
_reflns_number_total 304
_reflns_threshold_expression I>2\s(I)
_cod_data_source_file fe1.32B50_09.8GPa.cif
_cod_data_source_block Fe1.3B50_9.8GPa
_cod_depositor_comments
;
The following automatic conversions were performed:

data item '_diffrn_radiation_probe' value 'X-ray' was changed to
'x-ray' in accordance with the built-in table derived from the CIF
Core dictionary named 'cif_core.dic' version 2.4.5 last updated on
2014-11-21.

Automatic conversion script
Id: cif_fix_values 8369 2020-08-20 11:38:08Z andrius 
;
_cod_original_sg_symbol_H-M 'P 42/n n m'
_cod_database_code 1561748

loop_
_symmetry_equiv_pos_site_id
_symmetry_equiv_pos_as_xyz
1 x,y,z
2 -x+1/2,-y+1/2,z
3 -y+1/2,x,z+1/2
4 y,-x+1/2,z+1/2
5 -x+1/2,y,-z+1/2
6 x,-y+1/2,-z+1/2
7 y,x,-z
8 -y+1/2,-x+1/2,-z
9 -x,-y,-z
10 x+1/2,y+1/2,-z
11 y+1/2,-x,-z+1/2
12 -y,x+1/2,-z+1/2
13 x+1/2,-y,z+1/2
14 -x,y+1/2,z+1/2
15 -y,-x,z
16 y+1/2,x+1/2,z

loop_
_atom_site_label
_atom_site_type_symbol
_atom_site_fract_x
_atom_site_fract_y
_atom_site_fract_z
_atom_site_adp_type
_atom_site_U_iso_or_equiv
_atom_site_site_symmetry_multiplicity
_atom_site_occupancy
_atom_site_calc_flag
_atom_site_refinement_flags
_atom_site_disorder_assembly
_atom_site_disorder_group
Fe1 Fe -0.25 0.25 0.25 Uani 0.0107(3) 2 0.6621 d . . .
B4 B -0.0742(2) -0.1573(3) 0.1486(4) Uani 0.0071(6) 16 1 d . . .
B5 B -0.1678(2) 0.0205(2) 0.1628(3) Uani 0.0050(6) 16 1 d . . .
B2 B 0.1227(2) -0.1227(2) 0.1387(5) Uani 0.0051(6) 8 1 d . . .
B3 B 0.0039(2) -0.0039(2) 0.3352(5) Uiso 0.0035(6) 8 1 d . . .
B1 B 0.25 -0.25 0.25 Uani 0.0053(11) 2 1 d . . .

loop_
_atom_site_aniso_label
_atom_site_aniso_type_symbol
_atom_site_aniso_U_11
_atom_site_aniso_U_22
_atom_site_aniso_U_33
_atom_site_aniso_U_12
_atom_site_aniso_U_13
_atom_site_aniso_U_23
Fe1 Fe 0.0040(5) 0.0040(5) 0.0241(7) 0 0 0
B4 B 0.0051(10) 0.0094(11) 0.0068(8) 0.0001(10) 0.0013(6) -0.0034(6)
B5 B 0.0058(10) 0.0069(11) 0.0022(8) -0.0005(10) 0.0009(5) -0.0003(6)
B2 B 0.0052(9) 0.0052(9) 0.0049(10) -0.0005(13) -0.0005(6) 0.0005(6)
B1 B 0.0048(19) 0.0048(19) 0.006(2) 0 0 0

loop_
_atom_type_symbol
_atom_type_scat_dispersion_real
_atom_type_scat_dispersion_imag
_atom_type_scat_source
B -0.0003 0.0002 'International Tables Vol C tables 4.2.6.8 and 6.1.1.1'
Fe 0.1991 0.3104 'International Tables Vol C tables 4.2.6.8 and 6.1.1.1'

loop_
_geom_angle_atom_site_label_1
_geom_angle_atom_site_label_2
_geom_angle_atom_site_label_3
_geom_angle_site_symmetry_1
_geom_angle_site_symmetry_2
_geom_angle_site_symmetry_3
_geom_angle
B5 Fe1 B5 . . 2_455 157.16(6)
B5 Fe1 B5 . . 5_455 45.30(7)
B5 Fe1 B5 . . 6_555 141.42(8)
B5 Fe1 B5 . . 11_455 92.25(8)
B5 Fe1 B5 . . 12_555 92.25(8)
B5 Fe1 B5 . . 15_555 49.54(8)
B5 Fe1 B5 . . 16_455 124.79(7)
B5 Fe1 B2 . . 3_455 83.54(7)
B5 Fe1 B2 . . 4_555 114.75(7)
B5 Fe1 B2 . . 7_555 44.36(7)
B5 Fe1 B2 . . 8_455 114.12(7)
B5 Fe1 B1 . . 3_454 78.58(5)
B5 Fe1 B1 . . 3_455 101.42(5)
B5 Fe1 B5 2_455 . 5_455 141.42(8)
B5 Fe1 B5 2_455 . 6_555 45.30(7)
B5 Fe1 B5 2_455 . 11_455 92.25(8)
B5 Fe1 B5 2_455 . 12_555 92.25(8)
B5 Fe1 B5 2_455 . 15_555 124.79(7)
B5 Fe1 B5 2_455 . 16_455 49.54(8)
B5 Fe1 B2 2_455 . 3_455 114.75(7)
B5 Fe1 B2 2_455 . 4_555 83.54(7)
B5 Fe1 B2 2_455 . 7_555 114.12(7)
B5 Fe1 B2 2_455 . 8_455 44.36(7)
B5 Fe1 B1 2_455 . 3_454 78.58(5)
B5 Fe1 B1 2_455 . 3_455 101.42(5)
B5 Fe1 B5 5_455 . 6_555 157.16(6)
B5 Fe1 B5 5_455 . 11_455 49.54(8)
B5 Fe1 B5 5_455 . 12_555 124.79(7)
B5 Fe1 B5 5_455 . 15_555 92.25(8)
B5 Fe1 B5 5_455 . 16_455 92.25(8)
B5 Fe1 B2 5_455 . 3_455 44.36(7)
B5 Fe1 B2 5_455 . 4_555 114.12(7)
B5 Fe1 B2 5_455 . 7_555 83.54(7)
B5 Fe1 B2 5_455 . 8_455 114.75(7)
B5 Fe1 B1 5_455 . 3_454 101.42(5)
B5 Fe1 B1 5_455 . 3_455 78.58(5)
B5 Fe1 B5 6_555 . 11_455 124.79(7)
B5 Fe1 B5 6_555 . 12_555 49.54(8)
B5 Fe1 B5 6_555 . 15_555 92.25(8)
B5 Fe1 B5 6_555 . 16_455 92.25(8)
B5 Fe1 B2 6_555 . 3_455 114.12(7)
B5 Fe1 B2 6_555 . 4_555 44.36(7)
B5 Fe1 B2 6_555 . 7_555 114.75(7)
B5 Fe1 B2 6_555 . 8_455 83.54(7)
B5 Fe1 B1 6_555 . 3_454 101.42(5)
B5 Fe1 B1 6_555 . 3_455 78.58(5)
B5 Fe1 B5 11_455 . 12_555 157.16(6)
B5 Fe1 B5 11_455 . 15_555 141.42(8)
B5 Fe1 B5 11_455 . 16_455 45.30(7)
B5 Fe1 B2 11_455 . 3_455 44.36(7)
B5 Fe1 B2 11_455 . 4_555 114.12(7)
B5 Fe1 B2 11_455 . 7_555 114.75(7)
B5 Fe1 B2 11_455 . 8_455 83.54(7)
B5 Fe1 B1 11_455 . 3_454 101.42(5)
B5 Fe1 B1 11_455 . 3_455 78.58(5)
B5 Fe1 B5 12_555 . 15_555 45.30(7)
B5 Fe1 B5 12_555 . 16_455 141.42(8)
B5 Fe1 B2 12_555 . 3_455 114.12(7)
B5 Fe1 B2 12_555 . 4_555 44.36(7)
B5 Fe1 B2 12_555 . 7_555 83.54(7)
B5 Fe1 B2 12_555 . 8_455 114.75(7)
B5 Fe1 B1 12_555 . 3_454 101.42(5)
B5 Fe1 B1 12_555 . 3_455 78.58(5)
B5 Fe1 B5 15_555 . 16_455 157.16(6)
B5 Fe1 B2 15_555 . 3_455 114.75(7)
B5 Fe1 B2 15_555 . 4_555 83.54(7)
B5 Fe1 B2 15_555 . 7_555 44.36(7)
B5 Fe1 B2 15_555 . 8_455 114.12(7)
B5 Fe1 B1 15_555 . 3_454 78.58(5)
B5 Fe1 B1 15_555 . 3_455 101.42(5)
B5 Fe1 B2 16_455 . 3_455 83.54(7)
B5 Fe1 B2 16_455 . 4_555 114.75(7)
B5 Fe1 B2 16_455 . 7_555 114.12(7)
B5 Fe1 B2 16_455 . 8_455 44.36(7)
B5 Fe1 B1 16_455 . 3_454 78.58(5)
B5 Fe1 B1 16_455 . 3_455 101.42(5)
B2 Fe1 B2 3_455 . 4_555 78.69(7)
B2 Fe1 B2 3_455 . 7_555 126.73(7)
B2 Fe1 B2 3_455 . 8_455 126.73(7)
B2 Fe1 B1 3_455 . 3_454 140.66(5)
B2 Fe1 B1 3_455 . 3_455 39.34(5)
B2 Fe1 B2 4_555 . 7_555 126.73(7)
B2 Fe1 B2 4_555 . 8_455 126.73(7)
B2 Fe1 B1 4_555 . 3_454 140.66(5)
B2 Fe1 B1 4_555 . 3_455 39.34(5)
B2 Fe1 B2 7_555 . 8_455 78.69(7)
B2 Fe1 B1 7_555 . 3_454 39.34(5)
B2 Fe1 B1 7_555 . 3_455 140.66(5)
B2 Fe1 B1 8_455 . 3_454 39.34(5)
B2 Fe1 B1 8_455 . 3_455 140.66(5)
B1 Fe1 B1 3_454 . 3_455 180.0(5)
B4 B4 B4 6_545 . 7_555 140.86(16)
B4 B4 B5 6_545 . . 136.97(14)
B4 B4 B5 6_545 . 7_555 114.67(15)
B4 B4 B2 6_545 . . 99.30(14)
B4 B4 B3 6_545 . . 111.83(14)
B4 B4 B5 7_555 . . 59.05(11)
B4 B4 B5 7_555 . 7_555 59.51(11)
B4 B4 B2 7_555 . . 107.83(15)
B4 B4 B3 7_555 . . 106.07(15)
B5 B4 B5 . . 7_555 107.60(14)
B5 B4 B2 . . . 107.87(15)
B5 B4 B3 . . . 59.17(12)
B5 B4 B2 7_555 . . 61.23(12)
B5 B4 B3 7_555 . . 108.44(15)
B2 B4 B3 . . . 60.14(12)
Fe1 B5 B4 . . . 167.86(13)
Fe1 B5 B4 . . 7_555 128.92(12)
Fe1 B5 B5 . . 5_455 67.35(10)
Fe1 B5 B5 . . 15_555 65.23(9)
Fe1 B5 B2 . . 7_555 77.04(10)
Fe1 B5 B3 . . . 107.53(12)
B4 B5 B4 . . 7_555 61.43(11)
B4 B5 B5 . . 5_455 114.84(15)
B4 B5 B5 . . 15_555 107.21(14)
B4 B5 B2 . . 7_555 107.87(14)
B4 B5 B3 . . . 60.62(12)
B4 B5 B5 7_555 . 5_455 119.83(15)
B4 B5 B5 7_555 . 15_555 107.29(13)
B4 B5 B2 7_555 . 7_555 59.37(11)
B4 B5 B3 7_555 . . 109.08(15)
B5 B5 B5 5_455 . 15_555 127.34(15)
B5 B5 B2 5_455 . 7_555 128.31(15)
B5 B5 B3 5_455 . . 119.27(14)
B5 B5 B2 15_555 . 7_555 59.24(11)
B5 B5 B3 15_555 . . 58.40(11)
B2 B5 B3 7_555 . . 106.23(15)
Fe1 B2 B4 3_554 . . 112.67(12)
Fe1 B2 B4 3_554 . 15_555 112.67(12)
Fe1 B2 B5 3_554 . 7_555 58.60(9)
Fe1 B2 B5 3_554 . 9_555 58.60(9)
Fe1 B2 B3 3_554 . . 162.79(14)
Fe1 B2 B1 3_554 . . 69.91(7)
B4 B2 B4 . . 15_555 109.85(16)
B4 B2 B5 . . 7_555 59.40(11)
B4 B2 B5 . . 9_555 109.15(15)
B4 B2 B3 . . . 60.38(12)
B4 B2 B1 . . . 122.19(15)
B4 B2 B5 15_555 . 7_555 109.15(15)
B4 B2 B5 15_555 . 9_555 59.40(11)
B4 B2 B3 15_555 . . 60.38(12)
B4 B2 B1 15_555 . . 122.19(15)
B5 B2 B5 7_555 . 9_555 61.52(12)
B5 B2 B3 7_555 . . 107.19(15)
B5 B2 B1 7_555 . . 117.57(14)
B5 B2 B3 9_555 . . 107.19(15)
B5 B2 B1 9_555 . . 117.57(14)
B3 B2 B1 . . . 127.30(16)
B4 B3 B4 . . 15_555 108.38(15)
B4 B3 B5 . . . 60.21(12)
B4 B3 B5 . . 15_555 110.67(15)
B4 B3 B2 . . . 59.48(12)
B4 B3 B3 . . 7_556 122.48(16)
B4 B3 B5 15_555 . . 110.67(15)
B4 B3 B5 15_555 . 15_555 60.21(12)
B4 B3 B2 15_555 . . 59.48(12)
B4 B3 B3 15_555 . 7_556 122.48(16)
B5 B3 B5 . . 15_555 63.19(12)
B5 B3 B2 . . . 108.17(15)
B5 B3 B3 . . 7_556 116.58(15)
B5 B3 B2 15_555 . . 108.17(15)
B5 B3 B3 15_555 . 7_556 116.58(15)
B2 B3 B3 . . 7_556 126.84(16)
Fe1 B1 Fe1 3_554 . 3_555 180.0(5)
Fe1 B1 B2 3_554 . . 70.75(8)
Fe1 B1 B2 3_554 . 2_545 70.75(8)
Fe1 B1 B2 3_554 . 5_555 109.25(8)
Fe1 B1 B2 3_554 . 6_545 109.25(8)
Fe1 B1 B2 3_555 . . 109.25(8)
Fe1 B1 B2 3_555 . 2_545 109.25(8)
Fe1 B1 B2 3_555 . 5_555 70.75(8)
Fe1 B1 B2 3_555 . 6_545 70.75(8)
B2 B1 B2 . . 2_545 141.50(11)
B2 B1 B2 . . 5_555 96.24(10)
B2 B1 B2 . . 6_545 96.24(10)
B2 B1 B2 2_545 . 5_555 96.24(10)
B2 B1 B2 2_545 . 6_545 96.24(10)
B2 B1 B2 5_555 . 6_545 141.50(11)

loop_
_geom_bond_atom_site_label_1
_geom_bond_atom_site_label_2
_geom_bond_site_symmetry_1
_geom_bond_site_symmetry_2
_geom_bond_distance
Fe1 B5 . . 2.193(2)
Fe1 B5 . 2_455 2.193(2)
Fe1 B5 . 5_455 2.193(2)
Fe1 B5 . 6_555 2.193(2)
Fe1 B5 . 11_455 2.193(2)
Fe1 B5 . 12_555 2.193(2)
Fe1 B5 . 15_555 2.193(2)
Fe1 B5 . 16_455 2.193(2)
Fe1 B2 . 3_455 2.504(2)
Fe1 B2 . 4_555 2.504(2)
Fe1 B2 . 7_555 2.504(2)
Fe1 B2 . 8_455 2.504(2)
Fe1 B1 . 3_454 2.4910(2)
Fe1 B1 . 3_455 2.4910(2)
B4 B4 . 6_545 1.923(3)
B4 B4 . 7_555 1.807(3)
B4 B5 . . 1.773(3)
B4 B5 . 7_555 1.764(3)
B4 B2 . . 1.764(3)
B4 B3 . . 1.780(3)
B5 B5 . 5_455 1.689(3)
B5 B5 . 15_555 1.838(3)
B5 B2 . 7_555 1.797(3)
B5 B3 . . 1.754(3)
B2 B3 . . 1.776(3)
B2 B1 . . 1.682(2)
B3 B3 . 7_556 1.645(3)
